data_4508405
loop_
_publ_author_name
'Bajpai, Alankriti'
'Venkatakrishnan, Parthasarathy'
'Mandal, Susovan'
'Samanta, Subhas'
'Venugopalan, Paloth'
'Moorthy, Jarugu Narasimha'

_publ_section_title
;
 Self-Assembly of Conformationally Rigid Dialcohols
 (Bis-Benzocyclobutenols): Supramolecular Cyclophanes and Arrays
;
_journal_issue 11
_journal_name_full 'Crystal Growth &amp; Design'
_journal_page_first 4714
_journal_paper_doi 10.1021/cg400791a
_journal_volume 13
_journal_year 2013
_chemical_formula_moiety 'C10 H8 Br2 O2'
_chemical_formula_sum 'C10 H8 Br2 O2'
_chemical_formula_weight 319.96
_chemical_name_common anti-1a
_chemical_name_systematic
;
 ?
;
_space_group_IT_number 19
_symmetry_cell_setting orthorhombic
_symmetry_Int_Tables_number 19
_symmetry_space_group_name_Hall 'P 2ac 2ab'
_symmetry_space_group_name_H-M 'P 21 21 21'
_atom_sites_solution_hydrogens geom
_atom_sites_solution_primary direct
_atom_sites_solution_secondary difmap
_audit_creation_method 'Manual edit of SHELXL-97 cif'
_cell_angle_alpha 90.00
_cell_angle_beta 90.00
_cell_angle_gamma 90.00
_cell_formula_units_Z 4
_cell_length_a 7.398(5)
_cell_length_b 8.098(2)
_cell_length_c 16.350(2)
_cell_measurement_temperature 100(2)
_cell_volume 979.5(7)
_computing_cell_refinement 'Bruker SAINT'
_computing_data_collection 'Bruker APEX'
_computing_data_reduction 'Bruker SAINT'
_computing_molecular_graphics 'SHELXL 5.1, XP (Sheldrick, 1994)'
_computing_publication_material SHELXS-97
_computing_structure_refinement 'SHELXL-97 (Sheldrick, 2008)'
_computing_structure_solution 'SHELXS-97 (Sheldrick, 2008)'
_diffrn_ambient_temperature 100(2)
_diffrn_measured_fraction_theta_full 0.989
_diffrn_measured_fraction_theta_max 0.989
_diffrn_measurement_device_type 'Bruker SMART APEX'
_diffrn_measurement_method 'phi and omega scans'
_diffrn_radiation_monochromator graphite
_diffrn_radiation_source 'fine-focus sealed tube'
_diffrn_radiation_type MoK\a
_diffrn_radiation_wavelength 0.71073
_diffrn_reflns_av_R_equivalents 0.0000
_diffrn_reflns_av_sigmaI/netI 0.0524
_diffrn_reflns_limit_h_max 8
_diffrn_reflns_limit_h_min 0
_diffrn_reflns_limit_k_max 9
_diffrn_reflns_limit_k_min 0
_diffrn_reflns_limit_l_max 19
_diffrn_reflns_limit_l_min 0
_diffrn_reflns_number 1009
_diffrn_reflns_theta_full 24.95
_diffrn_reflns_theta_max 24.95
_diffrn_reflns_theta_min 2.81
_exptl_absorpt_coefficient_mu 8.243
_exptl_absorpt_correction_T_max 0.59
_exptl_absorpt_correction_T_min 0.46
_exptl_absorpt_correction_type multi-scan
_exptl_absorpt_process_details '(SADABS; Bruker, 2007)'
_exptl_crystal_colour colorless
_exptl_crystal_density_diffrn 2.170
_exptl_crystal_density_method 'not measured'
_exptl_crystal_description block
_exptl_crystal_F_000 616
_exptl_crystal_size_max 0.10
_exptl_crystal_size_mid 0.10
_exptl_crystal_size_min 0.08
_refine_diff_density_max 1.551
_refine_diff_density_min -1.036
_refine_diff_density_rms 0.175
_refine_ls_abs_structure_details 'Flack H D (1983), Acta Cryst. A39, 876-881'
_refine_ls_abs_structure_Flack 0.01(5)
_refine_ls_extinction_coef 0.0013(9)
_refine_ls_extinction_expression Fc^*^=kFc[1+0.001xFc^2^\l^3^/sin(2\q)]^-1/4^
_refine_ls_extinction_method SHELXL
_refine_ls_goodness_of_fit_ref 1.036
_refine_ls_hydrogen_treatment constr
_refine_ls_matrix_type full
_refine_ls_number_parameters 128
_refine_ls_number_reflns 1009
_refine_ls_number_restraints 0
_refine_ls_restrained_S_all 1.036
_refine_ls_R_factor_all 0.0738
_refine_ls_R_factor_gt 0.0459
_refine_ls_shift/su_max 0.000
_refine_ls_shift/su_mean 0.000
_refine_ls_structure_factor_coef Fsqd
_refine_ls_weighting_details 'calc w=1/[\s^2^(Fo^2^)+(0.0756P)^2^+0.3577P] where P=(Fo^2^+2Fc^2^)/3'
_refine_ls_weighting_scheme calc
_refine_ls_wR_factor_gt 0.1082
_refine_ls_wR_factor_ref 0.1173
_reflns_number_gt 780
_reflns_number_total 1009
_reflns_threshold_expression >2sigma(I)
_cod_data_source_file cg400791a_si_001.cif
_cod_data_source_block anti-1a
_cod_depositor_comments
;
The following automatic conversions were performed:

'_symmetry_cell_setting' value 'Orthorhombic' changed to
'orthorhombic' according to
/home/saulius/struct/CIF-dictionaries/cif_core.dic dictionary named
'cif_core.dic' version 2.4.2 from
2011-04-26.

'_exptl_absorpt_correction_type' value 'Multi-scan'
changed to 'multi-scan' according to
/home/saulius/struct/CIF-dictionaries/cif_core.dic dictionary named
'cif_core.dic' version 2.4.2 from 2011-04-26.

Automatic conversion script
Id: cif_fix_values 1891 2012-01-12 08:04:46Z andrius 
;
_cod_database_code 4508405

loop_
_symmetry_equiv_pos_as_xyz
'x, y, z'
'-x+1/2, -y, z+1/2'
'x+1/2, -y+1/2, -z'
'-x, y+1/2, -z+1/2'

loop_
_atom_site_label
_atom_site_type_symbol
_atom_site_fract_x
_atom_site_fract_y
_atom_site_fract_z
_atom_site_U_iso_or_equiv
_atom_site_adp_type
_atom_site_occupancy
_atom_site_symmetry_multiplicity
_atom_site_calc_flag
_atom_site_refinement_flags
Br1 Br 0.2002(2) 0.36236(16) 0.33414(7) 0.0348(4) Uani 1 1 d .
Br2 Br 0.22318(18) 0.88857(14) 0.64730(7) 0.0277(4) Uani 1 1 d .
O1 O 0.3241(11) 0.8329(9) 0.2872(4) 0.028(2) Uani 1 1 d .
H1A H 0.4115 0.8852 0.3038 0.042 Uiso 1 1 calc R
O2 O 0.0754(11) 0.4271(10) 0.6826(5) 0.0265(19) Uani 1 1 d .
H2A H 0.0774 0.3433 0.7107 0.040 Uiso 1 1 calc R
C1 C 0.212(2) 0.5110(13) 0.4226(7) 0.025(3) Uani 1 1 d .
C2 C 0.2135(19) 0.6826(13) 0.4132(7) 0.024(3) Uani 1 1 d .
C3 C 0.2187(19) 0.7890(14) 0.4776(7) 0.026(3) Uani 1 1 d .
C4 C 0.2190(18) 0.7377(13) 0.5592(7) 0.021(3) Uani 1 1 d .
C5 C 0.224(2) 0.5675(14) 0.5690(6) 0.022(3) Uani 1 1 d .
C6 C 0.220(2) 0.4598(14) 0.5018(6) 0.022(3) Uani 1 1 d .
C7 C 0.1964(18) 0.8176(13) 0.3502(7) 0.025(3) Uani 1 1 d .
H7A H 0.0734 0.8206 0.3279 0.031 Uiso 1 1 calc R
C8 C 0.214(2) 0.9404(14) 0.4254(7) 0.028(3) Uani 1 1 d .
H8A H 0.3252 1.0041 0.4260 0.034 Uiso 1 1 calc R
H8B H 0.1093 1.0101 0.4340 0.034 Uiso 1 1 calc R
C9 C 0.227(2) 0.4291(14) 0.6307(6) 0.029(3) Uani 1 1 d .
H9A H 0.3412 0.4223 0.6606 0.035 Uiso 1 1 calc R
C10 C 0.218(2) 0.3081(14) 0.5572(6) 0.032(3) Uani 1 1 d .
H10A H 0.3240 0.2381 0.5517 0.038 Uiso 1 1 calc R
H10B H 0.1077 0.2441 0.5543 0.038 Uiso 1 1 calc R

loop_
_atom_site_aniso_label
_atom_site_aniso_U_11
_atom_site_aniso_U_22
_atom_site_aniso_U_33
_atom_site_aniso_U_23
_atom_site_aniso_U_13
_atom_site_aniso_U_12
Br1 0.0577(10) 0.0187(6) 0.0280(6) -0.0055(5) 0.0035(7) -0.0032(7)
Br2 0.0369(7) 0.0188(6) 0.0275(6) -0.0033(5) 0.0026(6) -0.0011(6)
O1 0.034(5) 0.019(4) 0.030(4) 0.007(3) 0.006(4) 0.003(4)
O2 0.025(5) 0.024(4) 0.030(4) 0.008(4) 0.003(4) 0.001(4)
C1 0.017(7) 0.015(5) 0.041(7) -0.002(5) 0.013(7) 0.006(6)
C2 0.023(7) 0.022(6) 0.026(6) 0.007(5) 0.005(6) 0.002(6)
C3 0.030(8) 0.023(6) 0.025(6) -0.002(5) 0.009(7) 0.007(6)
C4 0.019(7) 0.009(5) 0.036(6) -0.006(5) -0.008(7) 0.003(6)
C5 0.020(7) 0.021(5) 0.025(6) 0.004(4) 0.003(6) -0.010(6)
C6 0.024(8) 0.013(5) 0.030(6) -0.002(4) 0.005(6) -0.001(6)
C7 0.037(7) 0.015(5) 0.024(6) 0.001(5) 0.012(7) -0.007(5)
C8 0.036(8) 0.011(5) 0.037(6) 0.003(5) 0.006(7) -0.002(6)
C9 0.039(8) 0.026(6) 0.022(5) 0.004(5) 0.004(6) -0.003(7)
C10 0.046(8) 0.017(6) 0.033(6) 0.004(5) 0.002(7) 0.000(7)

loop_
_atom_type_symbol
_atom_type_description
_atom_type_scat_dispersion_real
_atom_type_scat_dispersion_imag
_atom_type_scat_source
C C 0.0033 0.0016 'International Tables Vol C Tables 4.2.6.8 and 6.1.1.4'
H H 0.0000 0.0000 'International Tables Vol C Tables 4.2.6.8 and 6.1.1.4'
O O 0.0106 0.0060 'International Tables Vol C Tables 4.2.6.8 and 6.1.1.4'
Br Br -0.2901 2.4595 'International Tables Vol C Tables 4.2.6.8 and 6.1.1.4'

loop_
_geom_angle_atom_site_label_1
_geom_angle_atom_site_label_2
_geom_angle_atom_site_label_3
_geom_angle
C6 C1 C2 114.1(11)
C6 C1 Br1 122.5(8)
C2 C1 Br1 123.4(9)
C3 C2 C1 122.9(11)
C3 C2 C7 94.1(9)
C1 C2 C7 142.7(12)
C2 C3 C4 123.4(10)
C2 C3 C8 94.3(9)
C4 C3 C8 142.2(10)
C5 C4 C3 113.9(10)
C5 C4 Br2 123.6(8)
C3 C4 Br2 122.4(8)
C4 C5 C6 121.8(10)
C4 C5 C9 144.6(11)
C6 C5 C9 93.6(9)
C1 C6 C5 123.8(10)
C1 C6 C10 144.1(10)
C5 C6 C10 92.1(8)
O1 C7 C2 120.6(11)
O1 C7 C8 117.2(10)
C2 C7 C8 85.3(8)
C3 C8 C7 86.1(8)
O2 C9 C5 113.8(11)
O2 C9 C10 115.4(11)
C5 C9 C10 87.2(8)
C6 C10 C9 87.2(8)

loop_
_geom_bond_atom_site_label_1
_geom_bond_atom_site_label_2
_geom_bond_distance
Br1 C1 1.884(12)
Br2 C4 1.889(10)
O1 C7 1.403(13)
O2 C9 1.405(15)
C1 C6 1.361(16)
C1 C2 1.398(15)
C2 C3 1.362(16)
C2 C7 1.508(14)
C3 C4 1.397(15)
C3 C8 1.495(15)
C4 C5 1.389(15)
C5 C6 1.403(15)
C5 C9 1.508(14)
C6 C10 1.526(15)
C7 C8 1.586(16)
C9 C10 1.552(15)

loop_
_geom_torsion_atom_site_label_1
_geom_torsion_atom_site_label_2
_geom_torsion_atom_site_label_3
_geom_torsion_atom_site_label_4
_geom_torsion
C6 C1 C2 C3 -1(3)
Br1 C1 C2 C3 178.7(10)
C6 C1 C2 C7 -174.4(18)
Br1 C1 C2 C7 6(3)
C1 C2 C3 C4 -1(3)
C7 C2 C3 C4 174.3(14)
C1 C2 C3 C8 -179.1(16)
C7 C2 C3 C8 -3.3(12)
C2 C3 C4 C5 4(2)
C8 C3 C4 C5 179.8(18)
C2 C3 C4 Br2 -179.2(12)
C8 C3 C4 Br2 -3(3)
C3 C4 C5 C6 -3(2)
Br2 C4 C5 C6 179.6(10)
C3 C4 C5 C9 -179.4(19)
Br2 C4 C5 C9 3(3)
C2 C1 C6 C5 2(2)
Br1 C1 C6 C5 -178.4(11)
C2 C1 C6 C10 177(2)
Br1 C1 C6 C10 -3(3)
C4 C5 C6 C1 1(2)
C9 C5 C6 C1 178.5(16)
C4 C5 C6 C10 -176.8(16)
C9 C5 C6 C10 1.0(12)
C3 C2 C7 O1 122.1(12)
C1 C2 C7 O1 -64(3)
C3 C2 C7 C8 3.1(11)
C1 C2 C7 C8 177(2)
C2 C3 C8 C7 3.1(11)
C4 C3 C8 C7 -174(2)
O1 C7 C8 C3 -125.0(11)
C2 C7 C8 C3 -2.8(10)
C4 C5 C9 O2 59(3)
C6 C5 C9 O2 -117.6(12)
C4 C5 C9 C10 176(2)
C6 C5 C9 C10 -1.0(11)
C1 C6 C10 C9 -177(2)
C5 C6 C10 C9 -1.0(11)
O2 C9 C10 C6 116.0(12)
C5 C9 C10 C6 0.9(10)
